data_7112528
loop_
_publ_author_name
'Chen, Shuo-ping'
'Hu, Le'
'Zhang, Yu-qin'
'Deng, Pu'
'Li, Cong'
'Chen, Xi'
'Yuan, Liang-jie'

_publ_section_title
;
 (AEDPH3)&#x00B7;(BtaH): a novel supramolecular plaster with formaldehyde
 adsorption and formaldehyde/ultraviolet ray-induced luminescence
 switching performance.
;
_journal_issue 4
_journal_name_full 'Chemical communications (Cambridge, England)'
_journal_page_first 552
_journal_page_last 554
_journal_paper_doi 10.1039/c1cc16415e
_journal_volume 48
_journal_year 2012
_chemical_formula_sum 'C2 H9 N O6 P2'
_chemical_formula_weight 205.04
_chemical_name_systematic
;
?
;
_space_group_IT_number 2
_symmetry_cell_setting triclinic
_symmetry_space_group_name_Hall '-P 1'
_symmetry_space_group_name_H-M 'P -1'
_atom_sites_solution_hydrogens geom
_atom_sites_solution_primary direct
_atom_sites_solution_secondary difmap
_audit_creation_method SHELXL-97
_cell_angle_alpha 82.368(2)
_cell_angle_beta 82.198(2)
_cell_angle_gamma 78.166(8)
_cell_formula_units_Z 2
_cell_length_a 5.5780(4)
_cell_length_b 5.9177(4)
_cell_length_c 11.3992(12)
_cell_measurement_reflns_used 3176
_cell_measurement_temperature 273(2)
_cell_measurement_theta_max 29.65
_cell_measurement_theta_min 2.32
_cell_volume 362.72(5)
_computing_cell_refinement 'Bruker SMART'
_computing_data_collection 'Bruker SMART'
_computing_data_reduction 'Bruker SAINT'
_computing_molecular_graphics 'Bruker SHELXTL'
_computing_publication_material 'Bruker SHELXTL'
_computing_structure_refinement 'SHELXL-97 (Sheldrick, 1997)'
_computing_structure_solution 'SHELXS-97 (Sheldrick, 1990)'
_diffrn_ambient_temperature 273(2)
_diffrn_measured_fraction_theta_full 0.968
_diffrn_measured_fraction_theta_max 0.968
_diffrn_measurement_device_type 'CCD area detector'
_diffrn_measurement_method 'phi and omega scans'
_diffrn_radiation_monochromator graphite
_diffrn_radiation_source 'fine-focus sealed tube'
_diffrn_radiation_type MoK\a
_diffrn_radiation_wavelength 0.71073
_diffrn_reflns_av_R_equivalents 0.0121
_diffrn_reflns_av_sigmaI/netI 0.0179
_diffrn_reflns_limit_h_max 4
_diffrn_reflns_limit_h_min -6
_diffrn_reflns_limit_k_max 7
_diffrn_reflns_limit_k_min -6
_diffrn_reflns_limit_l_max 13
_diffrn_reflns_limit_l_min -13
_diffrn_reflns_number 1930
_diffrn_reflns_theta_full 25.49
_diffrn_reflns_theta_max 25.49
_diffrn_reflns_theta_min 3.54
_exptl_absorpt_coefficient_mu 0.586
_exptl_absorpt_correction_T_max 0.9069
_exptl_absorpt_correction_T_min 0.8123
_exptl_absorpt_correction_type multi-scan
_exptl_absorpt_process_details SADABS
_exptl_crystal_colour colorless
_exptl_crystal_density_diffrn 1.877
_exptl_crystal_density_meas 0
_exptl_crystal_density_method 'not measured'
_exptl_crystal_description block
_exptl_crystal_F_000 212
_exptl_crystal_size_max 0.37
_exptl_crystal_size_mid 0.36
_exptl_crystal_size_min 0.17
_refine_diff_density_max 0.362
_refine_diff_density_min -0.433
_refine_diff_density_rms 0.066
_refine_ls_extinction_coef 0.107(10)
_refine_ls_extinction_expression Fc^*^=kFc[1+0.001xFc^2^\l^3^/sin(2\q)]^-1/4^
_refine_ls_extinction_method SHELXL
_refine_ls_goodness_of_fit_ref 1.073
_refine_ls_hydrogen_treatment mixed
_refine_ls_matrix_type full
_refine_ls_number_parameters 119
_refine_ls_number_reflns 1307
_refine_ls_number_restraints 5
_refine_ls_restrained_S_all 1.072
_refine_ls_R_factor_all 0.0334
_refine_ls_R_factor_gt 0.0323
_refine_ls_shift/su_max 0.010
_refine_ls_shift/su_mean 0.000
_refine_ls_structure_factor_coef Fsqd
_refine_ls_weighting_details 'calc w=1/[\s^2^(Fo^2^)+(0.0427P)^2^+0.4537P] where P=(Fo^2^+2Fc^2^)/3'
_refine_ls_weighting_scheme calc
_refine_ls_wR_factor_gt 0.0870
_refine_ls_wR_factor_ref 0.0878
_reflns_number_gt 1248
_reflns_number_total 1307
_reflns_threshold_expression >2sigma(I)
_cod_data_source_file c1cc16415e.txt
_cod_data_source_block 61227csp3_0m
_cod_depositor_comments
;
The following automatic conversions were performed:

'_exptl_absorpt_correction_type' value 'Multi-scan' changed to
'multi-scan' according to
/usr/data/users/saulius/automatic-downloads/retrospective/RSC/lib/dictionaries/cif_core.dic
dictionary named 'cif_core.dic' version 2.4.2 from 2011-04-26.

Automatic conversion script
Id: cif_fix_values 2281 2013-09-26 08:29:07Z andrius 
;
_cod_original_sg_symbol_H-M P-1
_cod_database_code 7112528

loop_
_symmetry_equiv_pos_as_xyz
'x, y, z'
'-x, -y, -z'

loop_
_atom_site_label
_atom_site_type_symbol
_atom_site_fract_x
_atom_site_fract_y
_atom_site_fract_z
_atom_site_U_iso_or_equiv
_atom_site_adp_type
_atom_site_occupancy
_atom_site_symmetry_multiplicity
_atom_site_calc_flag
_atom_site_refinement_flags
C1 C 0.3029(4) 0.8557(4) 0.75611(18) 0.0178(4) Uani 1 1 d .
C2 C 0.3924(4) 0.6698(4) 0.8560(2) 0.0247(5) Uani 1 1 d .
H5A H 0.4314 0.7431 0.9193 0.037 Uiso 1 1 calc R
H5B H 0.5368 0.5667 0.8253 0.037 Uiso 1 1 calc R
H5C H 0.2649 0.5831 0.8858 0.037 Uiso 1 1 calc R
H1 H 0.063(5) 0.950(9) 0.516(5) 0.042(19) Uiso 0.50 1 d PD
H2 H -0.024(5) 0.511(2) 0.687(2) 0.027(7) Uiso 1 1 d D
H3 H 0.477(13) 0.573(10) 0.540(2) 0.05(2) Uiso 0.50 1 d PD
H6 H 0.163(6) 1.137(5) 0.9704(12) 0.037(8) Uiso 1 1 d D
N1 N 0.5128(3) 0.9814(4) 0.70692(17) 0.0253(5) Uani 1 1 d .
H6A H 0.6367 0.8829 0.6727 0.038 Uiso 1 1 calc R
H6B H 0.5642 1.0366 0.7660 0.038 Uiso 1 1 calc R
H6C H 0.4604 1.0983 0.6532 0.038 Uiso 1 1 calc R
O1 O 0.2091(3) 0.9133(4) 0.52673(15) 0.0353(5) Uani 1 1 d D
O2 O -0.0266(3) 0.6569(3) 0.67308(14) 0.0226(4) Uani 1 1 d D
O3 O 0.4272(3) 0.5201(4) 0.60947(16) 0.0417(5) Uani 1 1 d D
O4 O -0.0444(4) 1.2390(3) 0.7150(2) 0.0452(6) Uani 1 1 d .
O5 O -0.1477(3) 0.9510(3) 0.88548(16) 0.0330(4) Uani 1 1 d .
O6 O 0.1736(3) 1.1951(3) 0.89815(16) 0.0299(4) Uani 1 1 d D
P1 P 0.22063(10) 0.72681(11) 0.63241(5) 0.0241(2) Uani 1 1 d D
P2 P 0.04958(10) 1.07270(9) 0.81870(5) 0.0206(2) Uani 1 1 d .

loop_
_atom_site_aniso_label
_atom_site_aniso_U_11
_atom_site_aniso_U_22
_atom_site_aniso_U_33
_atom_site_aniso_U_23
_atom_site_aniso_U_13
_atom_site_aniso_U_12
C1 0.0145(10) 0.0233(10) 0.0161(10) -0.0002(8) -0.0020(8) -0.0061(8)
C2 0.0282(12) 0.0229(11) 0.0230(11) 0.0012(9) -0.0086(9) -0.0035(9)
N1 0.0173(9) 0.0379(11) 0.0223(10) 0.0022(8) -0.0026(8) -0.0118(8)
O1 0.0284(10) 0.0626(13) 0.0177(8) 0.0048(8) -0.0047(7) -0.0194(9)
O2 0.0175(8) 0.0211(8) 0.0297(8) -0.0059(6) -0.0031(6) -0.0028(6)
O3 0.0231(9) 0.0698(14) 0.0282(10) -0.0240(10) -0.0030(8) 0.0124(9)
O4 0.0591(13) 0.0205(9) 0.0623(13) 0.0023(8) -0.0418(11) -0.0036(8)
O5 0.0209(9) 0.0479(11) 0.0360(10) -0.0206(8) 0.0045(7) -0.0148(8)
O6 0.0331(9) 0.0289(9) 0.0334(10) -0.0092(7) -0.0076(8) -0.0131(7)
P1 0.0176(4) 0.0406(4) 0.0164(3) -0.0067(2) -0.0014(2) -0.0090(3)
P2 0.0190(3) 0.0186(3) 0.0261(4) -0.0048(2) -0.0065(2) -0.0039(2)

loop_
_atom_type_symbol
_atom_type_description
_atom_type_scat_dispersion_real
_atom_type_scat_dispersion_imag
_atom_type_scat_source
C C 0.0033 0.0016 'International Tables Vol C Tables 4.2.6.8 and 6.1.1.4'
O O 0.0106 0.0060 'International Tables Vol C Tables 4.2.6.8 and 6.1.1.4'
P P 0.1023 0.0942 'International Tables Vol C Tables 4.2.6.8 and 6.1.1.4'
N N 0.0061 0.0033 'International Tables Vol C Tables 4.2.6.8 and 6.1.1.4'
H H 0.0000 0.0000 'International Tables Vol C Tables 4.2.6.8 and 6.1.1.4'

loop_
_geom_angle_atom_site_label_1
_geom_angle_atom_site_label_2
_geom_angle_atom_site_label_3
_geom_angle
N1 C1 C2 108.10(17)
N1 C1 P2 106.89(14)
C2 C1 P2 109.38(15)
N1 C1 P1 107.46(14)
C2 C1 P1 111.73(15)
P2 C1 P1 113.03(11)
C1 C2 H5A 109.5
C1 C2 H5B 109.5
H5A C2 H5B 109.5
C1 C2 H5C 109.5
H5A C2 H5C 109.5
H5B C2 H5C 109.5
C1 N1 H6A 109.5
C1 N1 H6B 109.5
H6A N1 H6B 109.5
C1 N1 H6C 109.5
H6A N1 H6C 109.5
H6B N1 H6C 109.5
P1 O1 H1 106(2)
P1 O2 H2 115.8(19)
P1 O3 H3 96(5)
P2 O6 H6 113(2)
O2 P1 O1 112.38(10)
O2 P1 O3 112.84(11)
O1 P1 O3 111.82(11)
O2 P1 C1 106.99(9)
O1 P1 C1 106.51(10)
O3 P1 C1 105.73(10)
O2 P1 H1 88.1(9)
O1 P1 H1 24.4(9)
O3 P1 H1 127.1(19)
C1 P1 H1 114(2)
O2 P1 H3 127(2)
O1 P1 H3 84.2(12)
O3 P1 H3 27.6(12)
C1 P1 H3 116(2)
H1 P1 H3 101(2)
O5 P2 O4 111.70(12)
O5 P2 O6 113.84(10)
O4 P2 O6 110.87(10)
O5 P2 C1 109.03(10)
O4 P2 C1 106.82(11)
O6 P2 C1 104.04(10)

loop_
_geom_bond_atom_site_label_1
_geom_bond_atom_site_label_2
_geom_bond_distance
C1 N1 1.518(3)
C1 C2 1.534(3)
C1 P2 1.838(2)
C1 P1 1.840(2)
C2 H5A 0.9600
C2 H5B 0.9600
C2 H5C 0.9600
N1 H6A 0.8900
N1 H6B 0.8900
N1 H6C 0.8900
O1 P1 1.5205(18)
O1 H1 0.82(2)
O2 P1 1.5156(16)
O2 H2 0.852(10)
O3 P1 1.5224(19)
O3 H3 0.846(10)
O4 P2 1.5129(19)
O5 P2 1.5037(18)
O6 P2 1.5403(17)
O6 H6 0.847(10)
P1 H1 1.91(2)
P1 H3 1.81(6)

loop_
_geom_hbond_atom_site_label_D
_geom_hbond_atom_site_label_H
_geom_hbond_atom_site_label_A
_geom_hbond_distance_DH
_geom_hbond_distance_HA
_geom_hbond_distance_DA
_geom_hbond_angle_DHA
_geom_hbond_site_symmetry_A
O1 H1 O1 0.82(2) 1.668(18) 2.471(4) 165(4) 2_576
O2 H2 O4 0.852(10) 1.625(11) 2.476(2) 175(3) 1_545
O3 H3 O3 0.846(10) 1.84(4) 2.544(3) 140(6) 2_666
O6 H6 O5 0.847(10) 1.653(11) 2.498(3) 174(3) 2_577
N1 H6A O2 0.89 2.07 2.888(3) 152.4 1_655
N1 H6B O5 0.89 2.18 2.928(3) 140.7 1_655
N1 H6C O3 0.89 2.45 3.194(3) 141.0 1_565

loop_
_geom_torsion_atom_site_label_1
_geom_torsion_atom_site_label_2
_geom_torsion_atom_site_label_3
_geom_torsion_atom_site_label_4
_geom_torsion
N1 C1 P1 O2 -165.68(13)
C2 C1 P1 O2 75.90(16)
P2 C1 P1 O2 -47.99(13)
N1 C1 P1 O1 -45.29(16)
C2 C1 P1 O1 -163.71(15)
P2 C1 P1 O1 72.40(13)
N1 C1 P1 O3 73.81(17)
C2 C1 P1 O3 -44.61(18)
P2 C1 P1 O3 -168.50(12)
N1 C1 P2 O5 -171.26(13)
C2 C1 P2 O5 -54.45(17)
P1 C1 P2 O5 70.71(13)
N1 C1 P2 O4 67.88(15)
C2 C1 P2 O4 -175.32(14)
P1 C1 P2 O4 -50.15(14)
N1 C1 P2 O6 -49.47(15)
C2 C1 P2 O6 67.34(16)
P1 C1 P2 O6 -167.49(11)
